data_7015048
loop_
_publ_author_name
'Anwar, Muhammad U.'
'Thompson, Laurence K.'
'Dawe, Louise N.'

_publ_section_title
;
 Spin frustration in a Cu(II)3 triangle frustrated?
;
_journal_issue 7
_journal_name_full 'Dalton transactions (Cambridge, England : 2003)'
_journal_page_first 1437
_journal_page_last 1440
_journal_paper_doi 10.1039/c0dt01606c
_journal_volume 40
_journal_year 2011
_chemical_formula_moiety 'C30 H37 Cu6 N17 O25, C30 H38 Cu6 N16 O23, 5(C H4 O)'
_chemical_formula_sum 'C65 H95 Cu12 N33 O53'
_chemical_formula_weight 2949.21
_chemical_name_systematic
;
?
;
_space_group_IT_number 2
_symmetry_cell_setting triclinic
_symmetry_Int_Tables_number 2
_symmetry_space_group_name_Hall '-P 1'
_symmetry_space_group_name_H-M 'P -1'
_atom_sites_solution_hydrogens geom
_atom_sites_solution_primary direct
_atom_sites_solution_secondary difmap
_audit_creation_method SHELXL-97
_cell_angle_alpha 70.172(10)
_cell_angle_beta 82.242(12)
_cell_angle_gamma 67.126(9)
_cell_formula_units_Z 2
_cell_length_a 16.1537(17)
_cell_length_b 16.6970(12)
_cell_length_c 23.612(2)
_cell_measurement_reflns_used 21375
_cell_measurement_temperature 153(2)
_cell_measurement_theta_max 28.7304
_cell_measurement_theta_min 2.0163
_cell_volume 5519.9(10)
_computing_cell_refinement 'CrystalClear (Rigaku/MSC Inc., 2005)'
_computing_data_collection 'CrystalClear (Rigaku/MSC Inc., 2005)'
_computing_data_reduction 'CrystalClear (Rigaku/MSC Inc., 2005)'
_computing_molecular_graphics 'CrystalStructure3.7.0(Rigaku/MSC Inc.,2005)'
_computing_publication_material 'CrystalStructure3.7.0(Rigaku/MSC Inc.,2005)'
_computing_structure_refinement 'SHELXL-97 (Acta Cryst. 2008. A64, 112-122)'
_computing_structure_solution 'SHELXL-97 (Acta Cryst. 2008. A64, 112-122)'
_diffrn_ambient_temperature 153(2)
_diffrn_detector_area_resol_mean 14.63
_diffrn_measured_fraction_theta_full 0.991
_diffrn_measured_fraction_theta_max 0.991
_diffrn_measurement_device_type 'Rigaku Saturn'
_diffrn_measurement_method \w
_diffrn_radiation_monochromator 'graphite - Rigaku SHINE'
_diffrn_radiation_source 'fine-focus sealed tube'
_diffrn_radiation_type MoK\a
_diffrn_radiation_wavelength 0.71075
_diffrn_reflns_av_R_equivalents 0.0431
_diffrn_reflns_av_sigmaI/netI 0.0444
_diffrn_reflns_limit_h_max 19
_diffrn_reflns_limit_h_min -19
_diffrn_reflns_limit_k_max 20
_diffrn_reflns_limit_k_min -18
_diffrn_reflns_limit_l_max 28
_diffrn_reflns_limit_l_min 0
_diffrn_reflns_number 55342
_diffrn_reflns_theta_full 25.50
_diffrn_reflns_theta_max 25.50
_diffrn_reflns_theta_min 2.57
_exptl_absorpt_coefficient_mu 2.367
_exptl_absorpt_correction_T_max 0.8230
_exptl_absorpt_correction_T_min 0.5842
_exptl_absorpt_correction_type numerical
_exptl_absorpt_process_details '(T. Higashi, 2000)'
_exptl_crystal_colour 'Dark Green'
_exptl_crystal_density_diffrn 1.774
_exptl_crystal_density_method 'not measured'
_exptl_crystal_description Prism
_exptl_crystal_F_000 2976
_exptl_crystal_size_max 0.33
_exptl_crystal_size_mid 0.31
_exptl_crystal_size_min 0.20
_platon_squeeze_details
;
The Platon Squeeze procedure was applied to recover 184 electrons per
unit cell in two voids (total volume 880 ^A^3); that is 92 electrons
per asymmetric unit. Disordered solvent lattice methanol molecules were
present prior to the application of Squeeze, however, a satisfactory
point atom model could not be achieved. The application of
Squeeze gave a good improvement in the data statistics and allowed for a
full anisotropic refinement of the structure.
PLATON Reference : Spek, A.L. (2003), J.Appl.Cryst. 36, 7-13
;
_refine_diff_density_max 4.170
_refine_diff_density_min -2.217
_refine_diff_density_rms 0.199
_refine_ls_extinction_method none
_refine_ls_goodness_of_fit_ref 1.413
_refine_ls_hydrogen_treatment constr
_refine_ls_matrix_type full
_refine_ls_number_parameters 1379
_refine_ls_number_reflns 20363
_refine_ls_number_restraints 72
_refine_ls_restrained_S_all 1.428
_refine_ls_R_factor_all 0.1200
_refine_ls_R_factor_gt 0.1087
_refine_ls_shift/su_max 0.001
_refine_ls_shift/su_mean 0.000
_refine_ls_structure_factor_coef Fsqd
_refine_ls_weighting_details 'calc w=1/[\s^2^(Fo^2^)+(0.2000P)^2^+0.0000P] where P=(Fo^2^+2Fc^2^)/3'
_refine_ls_weighting_scheme calc
_refine_ls_wR_factor_gt 0.3281
_refine_ls_wR_factor_ref 0.3498
_reflns_number_gt 16645
_reflns_number_total 20363
_reflns_threshold_expression >2sigma(I)
_cod_data_source_file C0DT01606C.TXT
_cod_data_source_block MUA435-T2
_cod_depositor_comments
;
The following automatic conversions were performed:
'_exptl_absorpt_correction_type' value 'Numerical' changed to 'numerical'
according to '/home/saulius/struct/CIF-dictionaries/cif_core.dic'
dictionary named 'cif_core.dic' version 2.4.1 from 2010-06-29.

Automatic conversion script
Id: cif_fix_enum 1555 2011-01-17 13:19:09Z saulius 
;
_cod_original_cell_volume 5519.9(9)
_cod_database_code 7015048

loop_
_symmetry_equiv_pos_as_xyz
'x, y, z'
'-x, -y, -z'

loop_
_atom_site_label
_atom_site_type_symbol
_atom_site_fract_x
_atom_site_fract_y
_atom_site_fract_z
_atom_site_U_iso_or_equiv
_atom_site_adp_type
_atom_site_occupancy
_atom_site_symmetry_multiplicity
_atom_site_calc_flag
_atom_site_refinement_flags
_atom_site_disorder_assembly
_atom_site_disorder_group
Cu1 Cu 0.03796(7) 0.83410(7) 0.52141(5) 0.0635(3) Uani 1 1 d . . .
Cu2 Cu 0.25004(6) 0.90717(6) 0.37178(4) 0.0462(3) Uani 1 1 d . . .
Cu3 Cu 0.27948(6) 0.92333(7) 0.03080(4) 0.0490(3) Uani 1 1 d . . .
Cu4 Cu 0.30331(5) 0.92392(6) 0.23106(4) 0.0430(2) Uani 1 1 d . . .
Cu5 Cu 0.59840(5) 1.11688(6) 0.34415(4) 0.0417(2) Uani 1 1 d . . .
Cu6 Cu 0.39071(6) 1.00497(8) 0.30302(4) 0.0521(3) Uani 1 1 d . . .
Cu7 Cu 0.28041(6) 0.41654(7) 0.52434(5) 0.0521(3) Uani 1 1 d . . .
Cu8 Cu 0.29982(6) 0.41309(6) 0.72610(4) 0.0465(3) Uani 1 1 d . . .
Cu9 Cu 0.01189(7) 0.33722(7) 1.00639(5) 0.0598(3) Uani 1 1 d . . .
Cu10 Cu 0.24336(6) 0.39218(7) 0.86751(4) 0.0508(3) Uani 1 1 d . . .
Cu11 Cu 0.59025(5) 0.60882(6) 0.84096(3) 0.0409(2) Uani 1 1 d . . .
Cu12 Cu 0.39171(6) 0.48207(8) 0.80307(4) 0.0519(3) Uani 1 1 d . . .
O1 O 0.0549(4) 0.8099(4) 0.4423(3) 0.0654(16) Uani 1 1 d . . .
O2 O 0.2184(4) 0.8649(4) 0.2663(2) 0.0510(12) Uani 1 1 d . . .
O3 O 0.3683(3) 0.9635(3) 0.0543(2) 0.0425(10) Uani 1 1 d . . .
O4 O 0.4358(3) 1.0092(4) 0.2226(2) 0.0501(12) Uani 1 1 d . . .
O5 O 0.5029(3) 1.0914(4) 0.4019(2) 0.0522(13) Uani 1 1 d . . .
O6 O 0.2849(4) 0.9706(5) 0.4138(2) 0.0632(16) Uani 1 1 d . . .
O7 O 0.3719(3) 0.4507(4) 0.5510(2) 0.0494(12) Uani 1 1 d . . .
O8 O 0.4349(3) 0.4905(4) 0.7220(2) 0.0490(12) Uani 1 1 d . . .
O9 O 0.0257(4) 0.3244(4) 0.9250(3) 0.0693(17) Uani 1 1 d . . .
O10 O 0.2073(4) 0.3612(4) 0.7581(3) 0.0579(14) Uani 1 1 d . . .
O11 O 0.5008(3) 0.5709(5) 0.9024(2) 0.0580(14) Uani 1 1 d . . .
O12 O 0.2885(4) 0.4402(5) 0.9140(2) 0.0664(17) Uani 1 1 d . . .
O13 O 0.3444(3) 0.9090(4) 0.3099(2) 0.0512(12) Uani 1 1 d . . .
O14 O 0.3372(3) 0.3940(4) 0.8063(2) 0.0502(12) Uani 1 1 d . . .
O15 O -0.0414(5) 0.7696(5) 0.5646(3) 0.090(2) Uani 1 1 d . . .
O16 O -0.1327(6) 0.8818(6) 0.4990(4) 0.111(3) Uani 1 1 d . . .
O17 O -0.1774(6) 0.7789(7) 0.5602(5) 0.125(4) Uani 1 1 d . . .
O18 O 0.3073(4) 0.9505(5) -0.0556(3) 0.0614(15) Uani 1 1 d . . .
O19 O 0.2928(6) 1.0684(8) -0.1325(4) 0.121(4) Uani 1 1 d . . .
O20 O 0.2212(6) 1.0872(6) -0.0520(4) 0.095(2) Uani 1 1 d . . .
O21 O 0.1849(3) 1.0615(4) 0.2339(3) 0.0617(15) Uani 1 1 d . . .
O22 O 0.2499(5) 1.1229(5) 0.2688(4) 0.089(2) Uani 1 1 d . . .
O23 O 0.1319(8) 1.2046(7) 0.2196(7) 0.162(6) Uani 1 1 d . . .
O24 O 0.6668(3) 1.1351(4) 0.3979(2) 0.0505(12) Uani 1 1 d . . .
O25 O 0.6616(5) 1.2315(5) 0.4419(3) 0.0734(17) Uani 1 1 d . . .
O26 O 0.5658(4) 1.2706(4) 0.3720(3) 0.0652(15) Uani 1 1 d . . .
O27 O 0.7100(4) 0.9780(4) 0.3577(3) 0.0690(16) Uani 1 1 d U . .
O28 O 0.6192(8) 0.9059(7) 0.4053(5) 0.126(3) Uani 1 1 d U . .
O29 O 0.7598(9) 0.8303(7) 0.3977(7) 0.186(5) Uani 1 1 d U . .
O30 O 0.3098(5) 0.4503(6) 0.4393(3) 0.0727(19) Uani 1 1 d . . .
O31 O 0.2174(5) 0.5794(6) 0.4435(4) 0.089(2) Uani 1 1 d . . .
O32 O 0.2925(6) 0.5679(9) 0.3621(3) 0.126(4) Uani 1 1 d . . .
O33 O 0.1939(4) 0.5602(5) 0.7144(4) 0.085(2) Uani 1 1 d U . .
O34 O 0.2396(5) 0.5999(6) 0.7776(4) 0.098(3) Uani 1 1 d U . .
O35 O 0.1686(8) 0.7000(6) 0.7015(5) 0.138(5) Uani 1 1 d U . .
O36 O -0.0867(6) 0.2922(6) 1.0369(4) 0.089(2) Uani 1 1 d U . .
O37 O -0.1627(6) 0.4052(7) 0.9628(6) 0.168(5) Uani 1 1 d U . .
O38 O -0.2129(5) 0.3019(6) 1.0137(5) 0.127(4) Uani 1 1 d U . .
O39 O 0.6638(3) 0.6292(4) 0.8892(2) 0.0519(12) Uani 1 1 d . . .
O40 O 0.5490(4) 0.7571(4) 0.8761(3) 0.0657(15) Uani 1 1 d . . .
O41 O 0.6603(5) 0.7288(5) 0.9307(3) 0.0761(19) Uani 1 1 d . . .
O42 O 0.1453(6) 0.7103(5) 0.5776(4) 0.107(3) Uani 1 1 d . . .
O43 O 0.3521(6) 0.7731(6) 0.4322(4) 0.107(3) Uani 1 1 d . . .
O44 O 0.3717(5) 0.7781(5) 0.0523(3) 0.083(2) Uani 1 1 d . . .
O45 O 0.3633(6) 0.2741(6) 0.5313(5) 0.120(3) Uani 1 1 d U . .
O46 O 0.1011(4) 0.1979(4) 1.0519(3) 0.0744(17) Uani 1 1 d . . .
O47 O 0.3262(6) 0.2317(6) 0.9032(4) 0.104(3) Uani 1 1 d U . .
O48 O 0.7011(6) 0.4690(5) 0.8574(5) 0.121(4) Uani 1 1 d . . .
N1 N 0.0386(4) 0.8928(5) 0.5824(3) 0.0600(18) Uani 1 1 d . . .
N2 N 0.1219(4) 0.8928(4) 0.4830(3) 0.0524(16) Uani 1 1 d . . .
N3 N 0.1512(4) 0.8855(4) 0.4258(3) 0.0483(14) Uani 1 1 d . . .
N4 N 0.1936(4) 0.8664(4) 0.3233(3) 0.0513(15) Uani 1 1 d . . .
N5 N 0.1650(4) 0.9020(5) 0.0330(3) 0.0574(17) Uani 1 1 d . . .
N6 N 0.2465(4) 0.9128(4) 0.1134(3) 0.0459(13) Uani 1 1 d . . .
N7 N 0.2973(4) 0.9305(4) 0.1462(3) 0.0447(13) Uani 1 1 d . . .
N8 N 0.3935(4) 0.9809(4) 0.1922(3) 0.0453(13) Uani 1 1 d . . .
N9 N 0.6488(4) 1.1663(4) 0.2622(3) 0.0442(13) Uani 1 1 d . . .
N10 N 0.5280(4) 1.0969(4) 0.2932(3) 0.0470(14) Uani 1 1 d . . .
N11 N 0.4643(4) 1.0638(5) 0.3220(3) 0.0499(14) Uani 1 1 d . . .
N12 N 0.3511(4) 1.0008(6) 0.3865(3) 0.0574(17) Uani 1 1 d . . .
N13 N 0.1629(5) 0.3979(5) 0.5260(3) 0.0598(17) Uani 1 1 d . . .
N14 N 0.2484(4) 0.3995(4) 0.6088(3) 0.0482(14) Uani 1 1 d . . .
N15 N 0.3011(4) 0.4136(4) 0.6431(3) 0.0482(14) Uani 1 1 d . . .
N16 N 0.3941(4) 0.4627(4) 0.6914(3) 0.0478(14) Uani 1 1 d . . .
N17 N 0.0181(4) 0.3845(4) 1.0718(3) 0.0583(17) Uani 1 1 d . . .
N18 N 0.1072(4) 0.3839(4) 0.9745(3) 0.0553(17) Uani 1 1 d . . .
N19 N 0.1383(4) 0.3791(5) 0.9192(3) 0.0517(15) Uani 1 1 d . . .
N20 N 0.1809(4) 0.3633(4) 0.8139(3) 0.0515(15) Uani 1 1 d . . .
N21 N 0.6348(4) 0.6615(4) 0.7579(2) 0.0415(12) Uani 1 1 d . . .
N22 N 0.5213(4) 0.5830(4) 0.7925(2) 0.0415(12) Uani 1 1 d . . .
N23 N 0.4609(4) 0.5456(5) 0.8218(2) 0.0456(14) Uani 1 1 d . . .
N24 N 0.3519(4) 0.4754(5) 0.8862(3) 0.0561(18) Uani 1 1 d . . .
N25 N -0.1200(6) 0.8120(6) 0.5416(4) 0.077(2) Uani 1 1 d . . .
N26 N 0.2736(6) 1.0377(7) -0.0821(4) 0.078(2) Uani 1 1 d . . .
N27 N 0.1904(5) 1.1298(5) 0.2412(3) 0.0590(16) Uani 1 1 d . . .
N28 N 0.6291(4) 1.2160(4) 0.4026(3) 0.0486(14) Uani 1 1 d . . .
N29 N 0.2712(5) 0.5375(7) 0.4118(4) 0.072(2) Uani 1 1 d . . .
N30 N 0.2018(4) 0.6200(5) 0.7326(3) 0.0581(15) Uani 1 1 d U . .
N31 N -0.1573(6) 0.3366(7) 1.0035(6) 0.108(3) Uani 1 1 d U . .
N32 N 0.6222(4) 0.7083(5) 0.8996(3) 0.0512(15) Uani 1 1 d . . .
N33 N 0.6964(9) 0.9072(7) 0.3870(6) 0.109(3) Uani 1 1 d U . .
C1 C -0.0098(6) 0.8932(7) 0.6328(4) 0.074(3) Uani 1 1 d . . .
H1 H -0.0555 0.8683 0.6405 0.088 Uiso 1 1 calc R . .
C2 C 0.0040(7) 0.9285(9) 0.6743(4) 0.083(3) Uani 1 1 d . . .
H2 H -0.0309 0.9270 0.7102 0.099 Uiso 1 1 calc R . .
C3 C 0.0698(5) 0.9662(8) 0.6624(4) 0.073(3) Uani 1 1 d . . .
H3 H 0.0798 0.9933 0.6890 0.088 Uiso 1 1 calc R . .
C4 C 0.1214(6) 0.9630(8) 0.6096(4) 0.071(3) Uani 1 1 d . . .
H4 H 0.1692 0.9850 0.6012 0.085 Uiso 1 1 calc R . .
C5 C 0.1025(5) 0.9281(6) 0.5702(3) 0.061(2) Uani 1 1 d . . .
C6 C 0.1496(5) 0.9274(5) 0.5127(3) 0.0521(17) Uani 1 1 d . . .
H6 H 0.1963 0.9507 0.4991 0.063 Uiso 1 1 calc R . .
C7 C 0.1099(5) 0.8436(6) 0.4098(4) 0.0566(19) Uani 1 1 d . . .
C8 C 0.1320(6) 0.8345(6) 0.3482(4) 0.058(2) Uani 1 1 d . . .
C9 C 0.0882(8) 0.7912(9) 0.3220(5) 0.087(4) Uani 1 1 d . . .
H9A H 0.0709 0.8288 0.2803 0.105 Uiso 1 1 calc R . .
H9B H 0.0346 0.7865 0.3456 0.105 Uiso 1 1 calc R . .
H9C H 0.1304 0.7299 0.3228 0.105 Uiso 1 1 calc R . .
C10 C 0.1235(7) 0.8963(8) -0.0112(6) 0.081(3) Uani 1 1 d . . .
H10 H 0.1499 0.9038 -0.0502 0.097 Uiso 1 1 calc R . .
C11 C 0.0453(7) 0.8802(8) -0.0015(6) 0.081(3) Uani 1 1 d . . .
H11 H 0.0164 0.8797 -0.0338 0.098 Uiso 1 1 calc R . .
C12 C 0.0082(6) 0.8644(7) 0.0562(6) 0.077(3) Uani 1 1 d . . .
H12 H -0.0465 0.8537 0.0637 0.093 Uiso 1 1 calc R . .
C13 C 0.0521(6) 0.8646(7) 0.1016(5) 0.072(3) Uani 1 1 d . . .
H13 H 0.0303 0.8499 0.1417 0.087 Uiso 1 1 calc R . .
C14 C 0.1280(5) 0.8861(6) 0.0892(5) 0.061(2) Uani 1 1 d . . .
C15 C 0.1764(5) 0.8923(6) 0.1352(4) 0.0529(17) Uani 1 1 d . . .
H15 H 0.1584 0.8825 0.1762 0.063 Uiso 1 1 calc R . .
C16 C 0.3590(4) 0.9589(4) 0.1104(3) 0.0377(13) Uani 1 1 d . . .
C17 C 0.4148(4) 0.9873(5) 0.1367(3) 0.0398(14) Uani 1 1 d . . .
C18 C 0.4827(5) 1.0256(5) 0.1037(3) 0.0483(16) Uani 1 1 d . . .
H18A H 0.4541 1.0923 0.0871 0.058 Uiso 1 1 calc R . .
H18B H 0.5081 0.9996 0.0709 0.058 Uiso 1 1 calc R . .
H18C H 0.5307 1.0101 0.1314 0.058 Uiso 1 1 calc R . .
C19 C 0.7090(5) 1.2075(5) 0.2490(4) 0.0535(18) Uani 1 1 d . . .
H19 H 0.7309 1.2182 0.2801 0.064 Uiso 1 1 calc R . .
C20 C 0.7399(6) 1.2349(6) 0.1896(4) 0.063(2) Uani 1 1 d . . .
H20 H 0.7799 1.2669 0.1800 0.076 Uiso 1 1 calc R . .
C21 C 0.7114(6) 1.2145(7) 0.1452(4) 0.062(2) Uani 1 1 d . . .
H21 H 0.7324 1.2312 0.1050 0.075 Uiso 1 1 calc R . .
C22 C 0.6513(6) 1.1691(6) 0.1610(4) 0.0562(19) Uani 1 1 d . . .
H22 H 0.6327 1.1522 0.1317 0.067 Uiso 1 1 calc R . .
C23 C 0.6189(5) 1.1489(5) 0.2190(3) 0.0431(14) Uani 1 1 d . . .
C24 C 0.5498(5) 1.1087(5) 0.2377(3) 0.0481(16) Uani 1 1 d . . .
H24 H 0.5237 1.0930 0.2113 0.058 Uiso 1 1 calc R . .
C25 C 0.4572(5) 1.0628(6) 0.3797(3) 0.0504(17) Uani 1 1 d . . .
C26 C 0.3865(5) 1.0327(6) 0.4163(3) 0.0549(19) Uani 1 1 d . . .
C27 C 0.3681(6) 1.0311(8) 0.4788(3) 0.068(2) Uani 1 1 d . . .
H27A H 0.3316 1.0931 0.4800 0.081 Uiso 1 1 calc R . .
H27B H 0.4249 1.0090 0.4998 0.081 Uiso 1 1 calc R . .
H27C H 0.3354 0.9902 0.4985 0.081 Uiso 1 1 calc R . .
C28 C 0.1220(6) 0.4023(8) 0.4780(5) 0.076(3) Uani 1 1 d . . .
H28 H 0.1475 0.4160 0.4389 0.092 Uiso 1 1 calc R . .
C29 C 0.0402(7) 0.3859(8) 0.4869(5) 0.080(3) Uani 1 1 d . . .
H29 H 0.0087 0.3908 0.4540 0.096 Uiso 1 1 calc R . .
C30 C 0.0078(7) 0.3621(8) 0.5461(6) 0.085(3) Uani 1 1 d . . .
H30 H -0.0466 0.3508 0.5534 0.102 Uiso 1 1 calc R . .
C31 C 0.0526(6) 0.3551(7) 0.5925(5) 0.066(2) Uani 1 1 d . . .
H31 H 0.0319 0.3356 0.6325 0.079 Uiso 1 1 calc R . .
C32 C 0.1299(5) 0.3768(6) 0.5817(5) 0.063(2) Uani 1 1 d . . .
C33 C 0.1780(5) 0.3788(5) 0.6276(4) 0.0539(18) Uani 1 1 d . . .
H33 H 0.1597 0.3660 0.6686 0.065 Uiso 1 1 calc R . .
C34 C 0.3626(4) 0.4437(5) 0.6063(3) 0.0417(14) Uani 1 1 d . . .
C35 C 0.4160(4) 0.4727(5) 0.6361(3) 0.0421(14) Uani 1 1 d . . .
C36 C 0.4828(5) 0.5137(5) 0.6034(3) 0.0481(16) Uani 1 1 d . . .
H36A H 0.4659 0.5748 0.6070 0.058 Uiso 1 1 calc R . .
H36B H 0.4839 0.5184 0.5608 0.058 Uiso 1 1 calc R . .
H36C H 0.5425 0.4747 0.6208 0.058 Uiso 1 1 calc R . .
C37 C -0.0309(6) 0.3845(6) 1.1224(4) 0.064(2) Uani 1 1 d . . .
H37 H -0.0816 0.3672 1.1276 0.077 Uiso 1 1 calc R . .
C38 C -0.0098(7) 0.4089(8) 1.1670(5) 0.078(3) Uani 1 1 d . . .
H38 H -0.0470 0.4098 1.2018 0.093 Uiso 1 1 calc R . .
C39 C 0.0634(7) 0.4317(7) 1.1621(5) 0.072(2) Uani 1 1 d . . .
H39 H 0.0777 0.4480 1.1933 0.087 Uiso 1 1 calc R . .
C40 C 0.1167(6) 0.4312(6) 1.1117(5) 0.070(2) Uani 1 1 d . . .
H40 H 0.1695 0.4447 1.1080 0.084 Uiso 1 1 calc R . .
C41 C 0.0904(5) 0.4099(5) 1.0652(4) 0.055(2) Uani 1 1 d . . .
C42 C 0.1389(5) 0.4107(5) 1.0091(4) 0.0506(18) Uani 1 1 d . . .
H42 H 0.1891 0.4292 0.9986 0.061 Uiso 1 1 calc R . .
C43 C 0.0890(5) 0.3467(5) 0.8961(4) 0.0556(19) Uani 1 1 d . . .
C44 C 0.1139(5) 0.3398(6) 0.8363(4) 0.0554(19) Uani 1 1 d . . .
C45 C 0.0648(7) 0.3083(8) 0.8045(5) 0.080(3) Uani 1 1 d . . .
H45A H 0.0756 0.3294 0.7611 0.096 Uiso 1 1 calc R . .
H45B H 0.0003 0.3336 0.8127 0.096 Uiso 1 1 calc R . .
H45C H 0.0862 0.2413 0.8189 0.096 Uiso 1 1 calc R . .
C46 C 0.6925(5) 0.7061(5) 0.7419(4) 0.0530(17) Uani 1 1 d . . .
H46 H 0.7140 0.7195 0.7718 0.064 Uiso 1 1 calc R . .
C47 C 0.7207(6) 0.7327(6) 0.6834(4) 0.062(2) Uani 1 1 d . . .
H47 H 0.7596 0.7660 0.6731 0.074 Uiso 1 1 calc R . .
C48 C 0.6939(6) 0.7120(6) 0.6409(4) 0.061(2) Uani 1 1 d . . .
H48 H 0.7146 0.7287 0.6005 0.073 Uiso 1 1 calc R . .
C49 C 0.6340(6) 0.6645(5) 0.6573(4) 0.0541(18) Uani 1 1 d . . .
H49 H 0.6132 0.6488 0.6283 0.065 Uiso 1 1 calc R . .
C50 C 0.6070(4) 0.6421(5) 0.7155(3) 0.0397(14) Uani 1 1 d . . .
C51 C 0.5406(5) 0.5971(5) 0.7356(3) 0.0439(15) Uani 1 1 d . . .
H51 H 0.5149 0.5802 0.7097 0.053 Uiso 1 1 calc R . .
C52 C 0.4558(5) 0.5423(6) 0.8795(3) 0.0503(17) Uani 1 1 d . . .
C53 C 0.3896(5) 0.5027(7) 0.9170(3) 0.060(2) Uani 1 1 d . . .
C54 C 0.3745(6) 0.5001(9) 0.9806(4) 0.076(3) Uani 1 1 d . . .
H54A H 0.3370 0.4640 1.0001 0.092 Uiso 1 1 calc R . .
H54B H 0.3440 0.5626 0.9826 0.092 Uiso 1 1 calc R . .
H54C H 0.4323 0.4719 1.0013 0.092 Uiso 1 1 calc R . .
C55 C 0.2027(10) 0.6533(10) 0.5585(7) 0.106(4) Uani 1 1 d . . .
H55A H 0.2068 0.5921 0.5845 0.127 Uiso 1 1 calc R . .
H55B H 0.2607 0.6596 0.5580 0.127 Uiso 1 1 calc R . .
H55C H 0.1873 0.6621 0.5175 0.127 Uiso 1 1 calc R . .
C56 C 0.3837(7) 0.6869(7) 0.4298(5) 0.079(3) Uani 1 1 d . . .
H56A H 0.3696 0.6876 0.3906 0.094 Uiso 1 1 calc R . .
H56B H 0.3555 0.6502 0.4617 0.094 Uiso 1 1 calc R . .
H56C H 0.4489 0.6601 0.4355 0.094 Uiso 1 1 calc R . .
C57 C 0.4294(8) 0.7355(8) 0.0140(5) 0.092(4) Uani 1 1 d . . .
H57A H 0.4062 0.6943 0.0058 0.110 Uiso 1 1 calc R . .
H57B H 0.4887 0.7001 0.0327 0.110 Uiso 1 1 calc R . .
H57C H 0.4344 0.7816 -0.0239 0.110 Uiso 1 1 calc R . .
C58 C 0.3890(7) 0.1853(7) 0.9436(5) 0.081(3) Uani 1 1 d . . .
H58A H 0.4452 0.1553 0.9247 0.097 Uiso 1 1 calc R . .
H58B H 0.3715 0.1388 0.9752 0.097 Uiso 1 1 calc R . .
H58C H 0.3977 0.2267 0.9612 0.097 Uiso 1 1 calc R . .
C59 C 0.4488(7) 0.2366(9) 0.5149(5) 0.093(4) Uani 1 1 d . . .
H59A H 0.4663 0.2837 0.4839 0.112 Uiso 1 1 calc R . .
H59B H 0.4545 0.1878 0.4987 0.112 Uiso 1 1 calc R . .
H59C H 0.4880 0.2110 0.5499 0.112 Uiso 1 1 calc R . .
C60 C 0.1944(6) 0.1728(7) 1.0584(6) 0.079(3) Uani 1 1 d . . .
H60A H 0.2217 0.1900 1.0186 0.095 Uiso 1 1 calc R . .
H60B H 0.2219 0.1065 1.0776 0.095 Uiso 1 1 calc R . .
H60C H 0.2044 0.2046 1.0834 0.095 Uiso 1 1 calc R . .

loop_
_atom_site_aniso_label
_atom_site_aniso_U_11
_atom_site_aniso_U_22
_atom_site_aniso_U_33
_atom_site_aniso_U_23
_atom_site_aniso_U_13
_atom_site_aniso_U_12
Cu1 0.0613(6) 0.0531(6) 0.0750(7) -0.0168(5) 0.0325(5) -0.0333(5)
Cu2 0.0365(5) 0.0511(5) 0.0510(5) -0.0098(4) 0.0090(3) -0.0243(4)
Cu3 0.0438(5) 0.0575(6) 0.0638(6) -0.0325(4) 0.0100(4) -0.0291(4)
Cu4 0.0397(5) 0.0446(5) 0.0489(5) -0.0100(4) 0.0077(3) -0.0266(4)
Cu5 0.0379(5) 0.0470(5) 0.0452(5) -0.0114(4) -0.0039(3) -0.0224(4)
Cu6 0.0500(5) 0.0800(7) 0.0366(5) -0.0053(4) -0.0011(4) -0.0454(5)
Cu7 0.0448(5) 0.0622(6) 0.0706(6) -0.0380(5) 0.0197(4) -0.0336(4)
Cu8 0.0413(5) 0.0454(5) 0.0544(5) -0.0099(4) 0.0101(4) -0.0259(4)
Cu9 0.0458(5) 0.0525(6) 0.0803(7) -0.0160(5) 0.0230(4) -0.0288(4)
Cu10 0.0342(5) 0.0540(5) 0.0546(5) 0.0008(4) 0.0052(4) -0.0232(4)
Cu11 0.0372(4) 0.0483(5) 0.0391(4) -0.0085(3) 0.0004(3) -0.0223(4)
Cu12 0.0452(5) 0.0795(7) 0.0355(5) -0.0014(4) -0.0013(3) -0.0415(5)
O1 0.071(4) 0.072(4) 0.079(4) -0.036(3) 0.039(3) -0.055(3)
O2 0.053(3) 0.053(3) 0.057(3) -0.023(2) 0.018(2) -0.031(2)
O3 0.038(2) 0.053(3) 0.048(3) -0.021(2) 0.0078(19) -0.027(2)
O4 0.052(3) 0.072(3) 0.039(2) -0.013(2) 0.004(2) -0.042(3)
O5 0.045(3) 0.082(4) 0.037(2) -0.012(2) -0.0063(19) -0.034(3)
O6 0.048(3) 0.106(5) 0.047(3) -0.012(3) 0.006(2) -0.053(3)
O7 0.049(3) 0.057(3) 0.051(3) -0.019(2) 0.009(2) -0.031(2)
O8 0.048(3) 0.063(3) 0.047(3) -0.009(2) 0.002(2) -0.040(2)
O9 0.042(3) 0.063(4) 0.101(5) -0.013(3) 0.018(3) -0.035(3)
O10 0.056(3) 0.063(3) 0.065(3) -0.022(3) 0.022(2) -0.039(3)
O11 0.043(3) 0.090(4) 0.038(3) -0.005(2) -0.004(2) -0.033(3)
O12 0.044(3) 0.114(5) 0.046(3) -0.007(3) 0.004(2) -0.051(3)
O13 0.043(3) 0.052(3) 0.054(3) -0.003(2) 0.004(2) -0.026(2)
O14 0.035(2) 0.049(3) 0.057(3) -0.003(2) 0.005(2) -0.019(2)
O15 0.080(5) 0.085(5) 0.100(5) -0.019(4) 0.041(4) -0.048(4)
O16 0.085(5) 0.101(6) 0.122(7) -0.007(5) 0.030(5) -0.041(5)
O17 0.088(6) 0.119(7) 0.191(10) -0.057(7) 0.071(6) -0.078(5)
O18 0.059(3) 0.081(4) 0.063(3) -0.037(3) 0.007(3) -0.035(3)
O19 0.074(5) 0.154(9) 0.089(6) 0.014(6) 0.010(4) -0.041(5)
O20 0.094(6) 0.082(5) 0.110(6) -0.027(4) 0.015(5) -0.042(4)
O21 0.038(3) 0.059(3) 0.102(4) -0.037(3) 0.000(3) -0.021(2)
O22 0.081(5) 0.078(5) 0.111(6) -0.036(4) -0.045(4) -0.014(4)
O23 0.159(10) 0.062(5) 0.257(15) -0.043(7) -0.107(10) -0.006(6)
O24 0.043(3) 0.047(3) 0.067(3) -0.023(2) -0.009(2) -0.015(2)
O25 0.079(4) 0.083(4) 0.082(4) -0.047(4) -0.011(3) -0.034(3)
O26 0.066(4) 0.052(3) 0.067(3) -0.022(3) -0.015(3) -0.004(3)
O27 0.060(3) 0.045(3) 0.091(4) -0.015(3) -0.012(3) -0.009(2)
O28 0.165(6) 0.129(7) 0.128(7) -0.052(6) 0.026(6) -0.097(5)
O29 0.172(7) 0.065(4) 0.288(14) -0.015(7) -0.061(9) -0.022(5)
O30 0.069(4) 0.114(6) 0.075(4) -0.061(4) 0.027(3) -0.057(4)
O31 0.081(5) 0.100(6) 0.090(5) -0.043(4) 0.017(4) -0.031(4)
O32 0.075(5) 0.225(12) 0.045(4) -0.011(5) 0.006(3) -0.051(6)
O33 0.058(3) 0.064(3) 0.146(6) -0.049(4) -0.033(4) -0.012(3)
O34 0.094(5) 0.088(5) 0.089(5) -0.044(4) -0.043(4) 0.017(4)
O35 0.185(10) 0.053(3) 0.173(9) -0.013(4) -0.115(8) -0.022(5)
O36 0.096(4) 0.096(5) 0.093(4) -0.026(3) 0.033(3) -0.068(4)
O37 0.087(6) 0.090(6) 0.246(10) 0.043(6) 0.033(6) -0.042(4)
O38 0.059(4) 0.095(5) 0.189(8) 0.011(5) 0.031(4) -0.045(4)
O39 0.050(3) 0.049(3) 0.063(3) -0.014(2) -0.005(2) -0.025(2)
O40 0.060(3) 0.069(4) 0.069(4) -0.025(3) -0.004(3) -0.022(3)
O41 0.088(5) 0.070(4) 0.094(5) -0.036(4) -0.021(4) -0.039(3)
O42 0.123(7) 0.065(5) 0.091(5) -0.003(4) 0.007(5) -0.011(5)
O43 0.120(6) 0.093(6) 0.097(6) -0.039(4) -0.020(5) -0.013(5)
O44 0.097(5) 0.063(4) 0.082(4) -0.033(3) 0.020(4) -0.022(3)
O45 0.099(5) 0.077(4) 0.192(7) -0.063(5) 0.063(5) -0.045(4)
O46 0.076(4) 0.061(4) 0.089(4) -0.014(3) -0.006(3) -0.033(3)
O47 0.094(5) 0.093(5) 0.113(5) -0.001(4) -0.015(4) -0.043(4)
O48 0.095(5) 0.048(4) 0.220(10) -0.046(5) -0.089(6) 0.007(4)
N1 0.047(4) 0.052(4) 0.055(4) 0.002(3) 0.013(3) -0.012(3)
N2 0.036(3) 0.050(3) 0.053(4) -0.001(3) 0.012(2) -0.013(3)
N3 0.048(3) 0.052(3) 0.043(3) -0.003(3) 0.007(2) -0.029(3)
N4 0.053(4) 0.040(3) 0.065(4) -0.021(3) 0.024(3) -0.025(3)
N5 0.050(4) 0.071(4) 0.077(4) -0.042(4) 0.015(3) -0.038(3)
N6 0.038(3) 0.047(3) 0.064(4) -0.025(3) 0.007(3) -0.023(2)
N7 0.040(3) 0.047(3) 0.056(3) -0.017(3) 0.003(2) -0.025(2)
N8 0.043(3) 0.053(3) 0.048(3) -0.010(3) -0.002(2) -0.030(3)
N9 0.040(3) 0.030(3) 0.058(3) -0.008(2) 0.003(2) -0.014(2)
N10 0.043(3) 0.052(3) 0.044(3) 0.000(2) -0.007(2) -0.025(3)
N11 0.043(3) 0.070(4) 0.043(3) -0.009(3) -0.002(2) -0.035(3)
N12 0.053(4) 0.092(5) 0.037(3) -0.004(3) -0.004(2) -0.049(4)
N13 0.056(4) 0.066(4) 0.081(5) -0.043(4) 0.016(3) -0.035(3)
N14 0.032(3) 0.049(3) 0.078(4) -0.035(3) 0.011(3) -0.022(2)
N15 0.038(3) 0.046(3) 0.068(4) -0.014(3) 0.003(3) -0.026(2)
N16 0.040(3) 0.055(4) 0.042(3) 0.002(3) 0.003(2) -0.026(3)
N17 0.049(4) 0.038(3) 0.078(4) -0.012(3) 0.021(3) -0.018(3)
N18 0.038(3) 0.038(3) 0.076(4) -0.003(3) 0.012(3) -0.016(2)
N19 0.044(3) 0.054(4) 0.057(4) -0.011(3) 0.016(3) -0.030(3)
N20 0.044(3) 0.047(3) 0.063(4) -0.008(3) 0.016(3) -0.029(3)
N21 0.036(3) 0.052(3) 0.040(3) -0.013(2) 0.002(2) -0.021(2)
N22 0.040(3) 0.053(3) 0.034(3) -0.008(2) -0.003(2) -0.024(2)
N23 0.039(3) 0.063(4) 0.031(3) 0.000(2) -0.002(2) -0.028(3)
N24 0.040(3) 0.091(5) 0.035(3) 0.004(3) -0.003(2) -0.041(3)
N25 0.064(5) 0.063(5) 0.111(7) -0.026(4) 0.029(4) -0.040(4)
N26 0.062(5) 0.104(7) 0.073(5) -0.012(5) 0.004(4) -0.052(5)
N27 0.056(4) 0.047(4) 0.073(4) -0.011(3) -0.011(3) -0.021(3)
N28 0.050(3) 0.048(3) 0.047(3) -0.015(3) 0.002(3) -0.018(3)
N29 0.042(4) 0.106(7) 0.074(5) -0.024(5) -0.005(3) -0.034(4)
N30 0.046(3) 0.048(3) 0.082(4) -0.018(3) -0.017(3) -0.017(3)
N31 0.069(4) 0.085(5) 0.148(7) -0.004(4) 0.035(4) -0.044(4)
N32 0.052(4) 0.051(4) 0.047(3) -0.009(3) 0.000(3) -0.020(3)
N33 0.128(6) 0.070(4) 0.136(7) -0.031(4) 0.000(5) -0.045(4)
C1 0.058(5) 0.083(6) 0.051(5) -0.001(4) 0.020(4) -0.021(4)
C2 0.058(5) 0.119(9) 0.050(5) -0.016(5) 0.014(4) -0.024(5)
C3 0.046(4) 0.126(9) 0.042(4) -0.015(4) -0.001(3) -0.036(5)
C4 0.052(5) 0.112(8) 0.046(4) -0.021(4) 0.007(3) -0.034(5)
C5 0.045(4) 0.061(5) 0.046(4) 0.003(3) 0.009(3) -0.006(3)
C6 0.041(4) 0.055(4) 0.052(4) -0.005(3) -0.002(3) -0.019(3)
C7 0.047(4) 0.059(5) 0.069(5) -0.020(4) 0.008(3) -0.029(3)
C8 0.060(5) 0.059(5) 0.072(5) -0.029(4) 0.022(4) -0.039(4)
C9 0.106(8) 0.116(9) 0.096(7) -0.048(7) 0.034(6) -0.098(8)
C10 0.067(6) 0.108(8) 0.117(8) -0.078(7) 0.003(5) -0.048(5)
C11 0.075(6) 0.099(8) 0.110(8) -0.061(7) 0.001(6) -0.050(6)
C12 0.053(5) 0.083(7) 0.127(9) -0.051(6) -0.002(5) -0.043(5)
C13 0.051(5) 0.068(6) 0.113(8) -0.026(5) 0.013(5) -0.045(4)
C14 0.043(4) 0.056(5) 0.101(7) -0.033(4) 0.008(4) -0.032(4)
C15 0.042(4) 0.065(5) 0.065(5) -0.025(4) 0.005(3) -0.031(3)
C16 0.028(3) 0.040(3) 0.044(3) -0.011(3) -0.001(2) -0.014(2)
C17 0.039(3) 0.041(3) 0.041(3) -0.003(3) -0.007(2) -0.023(3)
C18 0.050(4) 0.056(4) 0.048(4) -0.015(3) 0.006(3) -0.033(3)
C19 0.047(4) 0.047(4) 0.069(5) -0.014(3) 0.009(3) -0.027(3)
C20 0.054(5) 0.061(5) 0.085(6) -0.016(4) 0.011(4) -0.041(4)
C21 0.075(5) 0.077(6) 0.045(4) -0.008(4) 0.009(4) -0.051(5)
C22 0.061(5) 0.068(5) 0.054(4) -0.017(4) 0.007(3) -0.043(4)
C23 0.043(4) 0.040(3) 0.047(4) -0.009(3) -0.005(3) -0.019(3)
C24 0.046(4) 0.061(4) 0.042(4) -0.011(3) -0.002(3) -0.028(3)
C25 0.038(4) 0.065(5) 0.053(4) -0.013(3) -0.001(3) -0.029(3)
C26 0.040(4) 0.077(5) 0.047(4) -0.006(4) -0.003(3) -0.032(4)
C27 0.060(5) 0.104(7) 0.042(4) -0.011(4) -0.004(3) -0.043(5)
C28 0.064(5) 0.107(8) 0.111(7) -0.078(7) 0.024(5) -0.056(5)
C29 0.075(6) 0.105(8) 0.113(8) -0.075(7) 0.024(5) -0.060(6)
C30 0.068(6) 0.105(8) 0.141(10) -0.084(8) 0.027(6) -0.064(6)
C31 0.051(5) 0.078(6) 0.093(6) -0.039(5) 0.023(4) -0.045(4)
C32 0.046(4) 0.057(5) 0.111(7) -0.046(5) 0.026(4) -0.035(4)
C33 0.049(4) 0.048(4) 0.080(5) -0.030(4) 0.015(4) -0.031(3)
C34 0.037(3) 0.036(3) 0.053(4) -0.011(3) 0.003(3) -0.018(3)
C35 0.035(3) 0.043(3) 0.053(4) -0.015(3) 0.009(3) -0.023(3)
C36 0.036(3) 0.047(4) 0.063(4) -0.012(3) 0.011(3) -0.024(3)
C37 0.061(5) 0.055(5) 0.081(6) -0.024(4) 0.022(4) -0.030(4)
C38 0.072(6) 0.077(6) 0.075(6) -0.024(5) 0.030(5) -0.029(5)
C39 0.070(6) 0.075(6) 0.076(6) -0.022(5) 0.012(4) -0.037(5)
C40 0.061(5) 0.050(5) 0.087(6) -0.013(4) 0.011(4) -0.020(4)
C41 0.047(4) 0.037(4) 0.069(5) -0.011(3) 0.018(3) -0.013(3)
C42 0.044(4) 0.041(4) 0.059(4) 0.002(3) 0.004(3) -0.023(3)
C43 0.047(4) 0.040(4) 0.074(5) -0.010(3) 0.010(3) -0.020(3)
C44 0.049(4) 0.054(4) 0.066(5) -0.010(4) 0.018(3) -0.035(3)
C45 0.078(6) 0.099(7) 0.079(6) -0.018(5) 0.025(5) -0.067(6)
C46 0.057(4) 0.053(4) 0.063(5) -0.018(3) 0.005(3) -0.037(4)
C47 0.072(5) 0.065(5) 0.067(5) -0.027(4) 0.027(4) -0.047(4)
C48 0.079(6) 0.058(5) 0.056(4) -0.023(4) 0.030(4) -0.041(4)
C49 0.064(5) 0.051(4) 0.055(4) -0.019(3) 0.018(3) -0.032(4)
C50 0.034(3) 0.044(3) 0.050(4) -0.018(3) 0.005(3) -0.022(3)
C51 0.041(3) 0.048(4) 0.046(4) -0.010(3) -0.004(3) -0.022(3)
C52 0.040(4) 0.071(5) 0.039(4) -0.004(3) 0.001(3) -0.031(3)
C53 0.045(4) 0.092(6) 0.034(4) 0.007(4) -0.001(3) -0.039(4)
C54 0.059(5) 0.130(9) 0.041(4) -0.010(5) 0.006(3) -0.052(5)
C55 0.100(9) 0.088(9) 0.109(10) -0.018(7) 0.003(7) -0.025(7)
C56 0.077(6) 0.063(6) 0.103(8) -0.034(5) 0.018(5) -0.031(5)
C57 0.094(8) 0.072(7) 0.082(7) -0.038(5) 0.016(5) 0.006(5)
C58 0.078(6) 0.069(6) 0.077(6) -0.002(5) -0.010(5) -0.023(5)
C59 0.055(6) 0.117(9) 0.088(7) -0.044(7) 0.013(5) -0.006(6)
C60 0.051(5) 0.051(5) 0.114(8) -0.004(5) 0.006(5) -0.016(4)

loop_
_atom_type_symbol
_atom_type_description
_atom_type_scat_dispersion_real
_atom_type_scat_dispersion_imag
_atom_type_scat_source
C C 0.0033 0.0016 'International Tables Vol C Tables 4.2.6.8 and 6.1.1.4'
H H 0.0000 0.0000 'International Tables Vol C Tables 4.2.6.8 and 6.1.1.4'
Cu Cu 0.3201 1.2651 'International Tables Vol C Tables 4.2.6.8 and 6.1.1.4'
N N 0.0061 0.0033 'International Tables Vol C Tables 4.2.6.8 and 6.1.1.4'
O O 0.0106 0.0060 'International Tables Vol C Tables 4.2.6.8 and 6.1.1.4'

loop_
_geom_angle_atom_site_label_1
_geom_angle_atom_site_label_2
_geom_angle_atom_site_label_3
_geom_angle
_geom_angle_site_symmetry_1
_geom_angle_site_symmetry_3
_geom_angle_publ_flag
N2 Cu1 O15 176.3(3) . . ?
N2 Cu1 N1 80.6(3) . . ?
O15 Cu1 N1 97.8(3) . . ?
N2 Cu1 O1 79.7(3) . . ?
O15 Cu1 O1 102.2(3) . . ?
N1 Cu1 O1 159.2(2) . . ?
N2 Cu1 O42 92.6(3) . . ?
O15 Cu1 O42 83.8(4) . . ?
N1 Cu1 O42 85.8(3) . . ?
O1 Cu1 O42 101.8(3) . . ?
O6 Cu2 O13 95.2(2) . . ?
O6 Cu2 N3 98.0(2) . . ?
O13 Cu2 N3 166.6(3) . . ?
O6 Cu2 N4 168.3(3) . . ?
O13 Cu2 N4 88.3(2) . . ?
N3 Cu2 N4 79.3(3) . . ?
O6 Cu2 O43 86.8(3) . . ?
O13 Cu2 O43 88.2(3) . . ?
N3 Cu2 O43 90.1(3) . . ?
N4 Cu2 O43 104.5(3) . . ?
N6 Cu3 O18 173.0(3) . . ?
N6 Cu3 N5 80.7(3) . . ?
O18 Cu3 N5 100.5(3) . . ?
N6 Cu3 O3 79.4(2) . . ?
O18 Cu3 O3 98.0(2) . . ?
N5 Cu3 O3 157.8(2) . . ?
N6 Cu3 O44 93.5(3) . . ?
O18 Cu3 O44 93.3(3) . . ?
N5 Cu3 O44 97.1(3) . . ?
O3 Cu3 O44 93.9(3) . . ?
O2 Cu4 O13 93.0(2) . . ?
O2 Cu4 N7 99.0(2) . . ?
O13 Cu4 N7 164.3(2) . . ?
O2 Cu4 N8 177.3(2) . . ?
O13 Cu4 N8 88.7(2) . . ?
N7 Cu4 N8 78.9(2) . . ?
O2 Cu4 O21 86.0(2) . . ?
O13 Cu4 O21 89.6(2) . . ?
N7 Cu4 O21 101.1(2) . . ?
N8 Cu4 O21 96.2(2) . . ?
N10 Cu5 O24 177.9(2) . . ?
N10 Cu5 O5 79.5(2) . . ?
O24 Cu5 O5 98.4(2) . . ?
N10 Cu5 N9 79.8(2) . . ?
O24 Cu5 N9 102.3(2) . . ?
O5 Cu5 N9 155.2(2) . . ?
N10 Cu5 O27 93.9(3) . . ?
O24 Cu5 O27 86.1(2) . . ?
O5 Cu5 O27 104.4(2) . . ?
N9 Cu5 O27 90.6(2) . . ?
O4 Cu6 O13 93.0(2) . . ?
O4 Cu6 N12 176.7(2) . . ?
O13 Cu6 N12 89.4(3) . . ?
O4 Cu6 N11 97.3(2) . . ?
O13 Cu6 N11 158.3(2) . . ?
N12 Cu6 N11 79.7(3) . . ?
O4 Cu6 O22 93.4(3) . . ?
O13 Cu6 O22 92.0(3) . . ?
N12 Cu6 O22 88.8(3) . . ?
N11 Cu6 O22 106.4(3) . . ?
O30 Cu7 N14 172.3(3) . . ?
O30 Cu7 O7 96.4(2) . . ?
N14 Cu7 O7 79.3(2) . . ?
O30 Cu7 N13 103.1(3) . . ?
N14 Cu7 N13 79.9(3) . . ?
O7 Cu7 N13 157.1(2) . . ?
O30 Cu7 O45 88.4(4) . . ?
N14 Cu7 O45 98.5(3) . . ?
O7 Cu7 O45 98.8(3) . . ?
N13 Cu7 O45 93.7(3) . . ?
O14 Cu8 O10 92.6(2) . . ?
O14 Cu8 N15 162.8(2) . . ?
O10 Cu8 N15 98.4(2) . . ?
O14 Cu8 N16 89.2(2) . . ?
O10 Cu8 N16 177.6(3) . . ?
N15 Cu8 N16 79.5(3) . . ?
O14 Cu8 O33 95.1(2) . . ?
O10 Cu8 O33 90.5(3) . . ?
N15 Cu8 O33 98.1(3) . . ?
N16 Cu8 O33 90.9(3) . . ?
N18 Cu9 O36 178.5(4) . . ?
N18 Cu9 O9 79.7(3) . . ?
O36 Cu9 O9 99.4(3) . . ?
N18 Cu9 N17 80.6(3) . . ?
O36 Cu9 N17 100.1(3) . . ?
O9 Cu9 N17 158.6(2) . . ?
N18 Cu9 O46 95.4(3) . . ?
O36 Cu9 O46 85.9(3) . . ?
O9 Cu9 O46 96.2(3) . . ?
N17 Cu9 O46 93.9(3) . . ?
O12 Cu10 O14 94.2(2) . . ?
O12 Cu10 N19 98.2(3) . . ?
O14 Cu10 N19 167.6(3) . . ?
O12 Cu10 N20 170.4(3) . . ?
O14 Cu10 N20 87.8(2) . . ?
N19 Cu10 N20 80.0(3) . . ?
O12 Cu10 O47 103.7(3) . . ?
O14 Cu10 O47 85.0(3) . . ?
N19 Cu10 O47 91.8(3) . . ?
N20 Cu10 O47 85.8(3) . . ?
O39 Cu11 N22 177.2(2) . . ?
O39 Cu11 N21 99.8(2) . . ?
N22 Cu11 N21 79.9(2) . . ?
O39 Cu11 O11 102.2(2) . . ?
N22 Cu11 O11 78.7(2) . . ?
N21 Cu11 O11 155.8(2) . . ?
O39 Cu11 O48 84.6(3) . . ?
N22 Cu11 O48 92.7(3) . . ?
N21 Cu11 O48 94.2(4) . . ?
O11 Cu11 O48 97.9(4) . . ?
O8 Cu12 N24 177.4(2) . . ?
O8 Cu12 O14 93.4(2) . . ?
N24 Cu12 O14 89.0(3) . . ?
O8 Cu12 N23 97.3(2) . . ?
N24 Cu12 N23 80.2(3) . . ?
O14 Cu12 N23 163.9(2) . . ?
C7 O1 Cu1 110.0(6) . . ?
N4 O2 Cu4 113.5(4) . . ?
C16 O3 Cu3 110.7(4) . . ?
N8 O4 Cu6 114.3(4) . . ?
C25 O5 Cu5 110.0(5) . . ?
N12 O6 Cu2 114.3(5) . . ?
C34 O7 Cu7 110.9(4) . . ?
N16 O8 Cu12 114.6(4) . . ?
C43 O9 Cu9 111.9(6) . . ?
N20 O10 Cu8 113.5(5) . . ?
C52 O11 Cu11 109.6(5) . . ?
N24 O12 Cu10 115.3(5) . . ?
Cu4 O13 Cu2 112.3(2) . . ?
Cu4 O13 Cu6 110.2(2) . . ?
Cu2 O13 Cu6 111.3(3) . . ?
Cu10 O14 Cu8 114.3(3) . . ?
Cu10 O14 Cu12 112.4(3) . . ?
Cu8 O14 Cu12 110.2(2) . . ?
N25 O15 Cu1 109.9(6) . . ?
N26 O18 Cu3 109.8(5) . . ?
N27 O21 Cu4 127.9(5) . . ?
N27 O22 Cu6 133.7(6) . . ?
N28 O24 Cu5 110.8(4) . . ?
N33 O27 Cu5 120.6(7) . . ?
N29 O30 Cu7 112.7(5) . . ?
N30 O33 Cu8 125.9(5) . . ?
N31 O36 Cu9 113.4(6) . . ?
N32 O39 Cu11 111.2(4) . . ?
C55 O42 Cu1 124.6(9) . . ?
C56 O43 Cu2 131.1(8) . . ?
C57 O44 Cu3 127.8(7) . . ?
C59 O45 Cu7 130.6(9) . . ?
C60 O46 Cu9 123.3(6) . . ?
C58 O47 Cu10 129.7(9) . . ?
C5 N1 C1 119.9(9) . . ?
C5 N1 Cu1 111.2(5) . . ?
C1 N1 Cu1 128.7(8) . . ?
C6 N2 N3 126.6(7) . . ?
C6 N2 Cu1 118.0(5) . . ?
N3 N2 Cu1 115.2(5) . . ?
C7 N3 N2 109.8(6) . . ?
C7 N3 Cu2 114.7(6) . . ?
N2 N3 Cu2 134.8(5) . . ?
C8 N4 O2 117.1(7) . . ?
C8 N4 Cu2 118.2(6) . . ?
O2 N4 Cu2 124.6(4) . . ?
C10 N5 C14 117.4(8) . . ?
C10 N5 Cu3 130.1(7) . . ?
C14 N5 Cu3 112.4(5) . . ?
C15 N6 N7 122.9(6) . . ?
C15 N6 Cu3 119.5(5) . . ?
N7 N6 Cu3 117.5(4) . . ?
C16 N7 N6 109.7(6) . . ?
C16 N7 Cu4 113.5(5) . . ?
N6 N7 Cu4 136.8(5) . . ?
C17 N8 O4 118.7(6) . . ?
C17 N8 Cu4 118.7(5) . . ?
O4 N8 Cu4 122.6(4) . . ?
C23 N9 C19 120.3(6) . . ?
C23 N9 Cu5 111.9(5) . . ?
C19 N9 Cu5 127.8(5) . . ?
C24 N10 N11 125.8(6) . . ?
C24 N10 Cu5 118.5(5) . . ?
N11 N10 Cu5 115.4(4) . . ?
C25 N11 N10 110.0(6) . . ?
C25 N11 Cu6 113.6(5) . . ?
N10 N11 Cu6 135.9(5) . . ?
C26 N12 O6 117.4(6) . . ?
C26 N12 Cu6 119.4(5) . . ?
O6 N12 Cu6 123.0(5) . . ?
C32 N13 C28 122.0(8) . . ?
C32 N13 Cu7 111.9(6) . . ?
C28 N13 Cu7 126.1(6) . . ?
C33 N14 N15 125.6(7) . . ?
C33 N14 Cu7 117.2(6) . . ?
N15 N14 Cu7 117.1(4) . . ?
C34 N15 N14 108.4(6) . . ?
C34 N15 Cu8 115.2(5) . . ?
N14 N15 Cu8 136.0(5) . . ?
C35 N16 O8 117.0(6) . . ?
C35 N16 Cu8 119.6(5) . . ?
O8 N16 Cu8 123.3(4) . . ?
C37 N17 C41 118.1(8) . . ?
C37 N17 Cu9 129.5(6) . . ?
C41 N17 Cu9 111.9(5) . . ?
C42 N18 N19 126.1(6) . . ?
C42 N18 Cu9 117.7(5) . . ?
N19 N18 Cu9 116.0(6) . . ?
N18 N19 C43 110.0(6) . . ?
N18 N19 Cu10 137.1(6) . . ?
C43 N19 Cu10 112.4(5) . . ?
C44 N20 O10 118.0(7) . . ?
C44 N20 Cu10 117.1(6) . . ?
O10 N20 Cu10 124.8(4) . . ?
C50 N21 C46 118.1(6) . . ?
C50 N21 Cu11 113.0(5) . . ?
C46 N21 Cu11 128.7(5) . . ?
C51 N22 N23 124.8(6) . . ?
C51 N22 Cu11 118.2(5) . . ?
N23 N22 Cu11 116.8(4) . . ?
C52 N23 N22 109.8(6) . . ?
C52 N23 Cu12 113.9(5) . . ?
N22 N23 Cu12 135.8(4) . . ?
C53 N24 O12 118.0(6) . . ?
C53 N24 Cu12 118.8(5) . . ?
O12 N24 Cu12 123.2(5) . . ?
O17 N25 O16 122.4(11) . . ?
O17 N25 O15 119.4(10) . . ?
O16 N25 O15 118.0(8) . . ?
O19 N26 O20 122.5(12) . . ?
O19 N26 O18 119.8(11) . . ?
O20 N26 O18 117.7(8) . . ?
O22 N27 O23 120.2(9) . . ?
O22 N27 O21 121.3(7) . . ?
O23 N27 O21 118.5(8) . . ?
O26 N28 O25 124.0(7) . . ?
O26 N28 O24 120.0(6) . . ?
O25 N28 O24 116.0(6) . . ?
O32 N29 O31 127.5(12) . . ?
O32 N29 O30 118.8(10) . . ?
O31 N29 O30 113.6(9) . . ?
O34 N30 O35 121.0(8) . . ?
O34 N30 O33 121.7(8) . . ?
O35 N30 O33 117.2(8) . . ?
O37 N31 O38 123.7(13) . . ?
O37 N31 O36 120.3(10) . . ?
O38 N31 O36 115.9(9) . . ?
O40 N32 O41 124.5(7) . . ?
O40 N32 O39 117.5(7) . . ?
O41 N32 O39 118.0(7) . . ?
O27 N33 O29 120.6(13) . . ?
O27 N33 O28 123.4(11) . . ?
O29 N33 O28 115.9(12) . . ?
N1 C1 C2 122.6(10) . . ?
N1 C1 H1 118.7 . . ?
C2 C1 H1 118.7 . . ?
C1 C2 C3 118.5(8) . . ?
C1 C2 H2 120.8 . . ?
C3 C2 H2 120.8 . . ?
C2 C3 C4 117.9(10) . . ?
C2 C3 H3 121.1 . . ?
C4 C3 H3 121.1 . . ?
C5 C4 C3 120.0(9) . . ?
C5 C4 H4 120.0 . . ?
C3 C4 H4 120.0 . . ?
N1 C5 C4 121.0(7) . . ?
N1 C5 C6 115.7(9) . . ?
C4 C5 C6 123.3(9) . . ?
N2 C6 C5 113.3(8) . . ?
N2 C6 H6 123.3 . . ?
C5 C6 H6 123.3 . . ?
O1 C7 N3 125.2(8) . . ?
O1 C7 C8 119.2(8) . . ?
N3 C7 C8 115.6(7) . . ?
N4 C8 C9 126.6(8) . . ?
N4 C8 C7 110.9(7) . . ?
C9 C8 C7 122.5(7) . . ?
C8 C9 H9A 109.5 . . ?
C8 C9 H9B 109.5 . . ?
H9A C9 H9B 109.5 . . ?
C8 C9 H9C 109.5 . . ?
H9A C9 H9C 109.5 . . ?
H9B C9 H9C 109.5 . . ?
N5 C10 C11 122.3(10) . . ?
N5 C10 H10 118.9 . . ?
C11 C10 H10 118.9 . . ?
C10 C11 C12 119.5(9) . . ?
C10 C11 H11 120.2 . . ?
C12 C11 H11 120.2 . . ?
C13 C12 C11 118.6(9) . . ?
C13 C12 H12 120.7 . . ?
C11 C12 H12 120.7 . . ?
C12 C13 C14 120.0(10) . . ?
C12 C13 H13 120.0 . . ?
C14 C13 H13 120.0 . . ?
N5 C14 C13 122.0(9) . . ?
N5 C14 C15 114.8(7) . . ?
C13 C14 C15 123.2(9) . . ?
N6 C15 C14 112.4(7) . . ?
N6 C15 H15 123.8 . . ?
C14 C15 H15 123.8 . . ?
O3 C16 N7 122.5(6) . . ?
O3 C16 C17 120.2(6) . . ?
N7 C16 C17 117.2(6) . . ?
N8 C17 C16 111.1(6) . . ?
N8 C17 C18 123.6(6) . . ?
C16 C17 C18 125.1(6) . . ?
C17 C18 H18A 109.5 . . ?
C17 C18 H18B 109.5 . . ?
H18A C18 H18B 109.5 . . ?
C17 C18 H18C 109.5 . . ?
H18A C18 H18C 109.5 . . ?
H18B C18 H18C 109.5 . . ?
N9 C19 C20 120.6(8) . . ?
N9 C19 H19 119.7 . . ?
C20 C19 H19 119.7 . . ?
C21 C20 C19 119.3(7) . . ?
C21 C20 H20 120.4 . . ?
C19 C20 H20 120.4 . . ?
C20 C21 C22 118.5(7) . . ?
C20 C21 H21 120.7 . . ?
C22 C21 H21 120.7 . . ?
C23 C22 C21 119.8(8) . . ?
C23 C22 H22 120.1 . . ?
C21 C22 H22 120.1 . . ?
N9 C23 C22 121.4(7) . . ?
N9 C23 C24 115.6(6) . . ?
C22 C23 C24 123.0(7) . . ?
N10 C24 C23 113.2(7) . . ?
N10 C24 H24 123.4 . . ?
C23 C24 H24 123.4 . . ?
O5 C25 N11 123.6(7) . . ?
O5 C25 C26 119.8(7) . . ?
N11 C25 C26 116.4(7) . . ?
N12 C26 C27 126.5(7) . . ?
N12 C26 C25 110.2(7) . . ?
C27 C26 C25 123.0(7) . . ?
C26 C27 H27A 109.5 . . ?
C26 C27 H27B 109.5 . . ?
H27A C27 H27B 109.5 . . ?
C26 C27 H27C 109.5 . . ?
H27A C27 H27C 109.5 . . ?
H27B C27 H27C 109.5 . . ?
N13 C28 C29 119.2(9) . . ?
N13 C28 H28 120.4 . . ?
C29 C28 H28 120.4 . . ?
C30 C29 C28 117.8(10) . . ?
C30 C29 H29 121.1 . . ?
C28 C29 H29 121.1 . . ?
C31 C30 C29 120.8(8) . . ?
C31 C30 H30 119.6 . . ?
C29 C30 H30 119.6 . . ?
C30 C31 C32 119.8(10) . . ?
C30 C31 H31 120.1 . . ?
C32 C31 H31 120.1 . . ?
N13 C32 C31 120.2(9) . . ?
N13 C32 C33 115.8(7) . . ?
C31 C32 C33 124.0(9) . . ?
N14 C33 C32 114.8(8) . . ?
N14 C33 H33 122.6 . . ?
C32 C33 H33 122.6 . . ?
O7 C34 N15 124.1(7) . . ?
O7 C34 C35 122.0(6) . . ?
N15 C34 C35 113.8(6) . . ?
N16 C35 C34 111.8(6) . . ?
N16 C35 C36 125.3(7) . . ?
C34 C35 C36 122.8(6) . . ?
C35 C36 H36A 109.5 . . ?
C35 C36 H36B 109.5 . . ?
H36A C36 H36B 109.5 . . ?
C35 C36 H36C 109.5 . . ?
H36A C36 H36C 109.5 . . ?
H36B C36 H36C 109.5 . . ?
N17 C37 C38 121.9(9) . . ?
N17 C37 H37 119.1 . . ?
C38 C37 H37 119.1 . . ?
C39 C38 C37 120.8(9) . . ?
C39 C38 H38 119.6 . . ?
C37 C38 H38 119.6 . . ?
C38 C39 C40 119.7(11) . . ?
C38 C39 H39 120.2 . . ?
C40 C39 H39 120.2 . . ?
C39 C40 C41 118.0(9) . . ?
C39 C40 H40 121.0 . . ?
C41 C40 H40 121.0 . . ?
N17 C41 C40 121.4(7) . . ?
N17 C41 C42 115.4(8) . . ?
C40 C41 C42 123.1(8) . . ?
N18 C42 C41 113.3(7) . . ?
N18 C42 H42 123.3 . . ?
C41 C42 H42 123.3 . . ?
O9 C43 N19 122.2(8) . . ?
O9 C43 C44 121.9(8) . . ?
N19 C43 C44 115.9(7) . . ?
N20 C44 C43 113.8(8) . . ?
N20 C44 C45 124.1(8) . . ?
C43 C44 C45 122.1(7) . . ?
C44 C45 H45A 109.5 . . ?
C44 C45 H45B 109.5 . . ?
H45A C45 H45B 109.5 . . ?
C44 C45 H45C 109.5 . . ?
H45A C45 H45C 109.5 . . ?
H45B C45 H45C 109.5 . . ?
N21 C46 C47 121.4(7) . . ?
N21 C46 H46 119.3 . . ?
C47 C46 H46 119.3 . . ?
C48 C47 C46 120.6(8) . . ?
C48 C47 H47 119.7 . . ?
C46 C47 H47 119.7 . . ?
C47 C48 C49 118.4(7) . . ?
C47 C48 H48 120.8 . . ?
C49 C48 H48 120.8 . . ?
C50 C49 C48 118.1(8) . . ?
C50 C49 H49 120.9 . . ?
C48 C49 H49 120.9 . . ?
N21 C50 C49 123.4(7) . . ?
N21 C50 C51 115.2(6) . . ?
C49 C50 C51 121.4(7) . . ?
N22 C51 C50 112.7(6) . . ?
N22 C51 H51 123.6 . . ?
C50 C51 H51 123.6 . . ?
O11 C52 N23 124.5(7) . . ?
O11 C52 C53 120.6(7) . . ?
N23 C52 C53 114.9(7) . . ?
N24 C53 C54 128.6(7) . . ?
N24 C53 C52 111.5(6) . . ?
C54 C53 C52 119.9(8) . . ?
C53 C54 H54A 109.5 . . ?
C53 C54 H54B 109.5 . . ?
H54A C54 H54B 109.5 . . ?
C53 C54 H54C 109.5 . . ?
H54A C54 H54C 109.5 . . ?
H54B C54 H54C 109.5 . . ?
O42 C55 H55A 109.5 . . ?
O42 C55 H55B 109.5 . . ?
H55A C55 H55B 109.5 . . ?
O42 C55 H55C 109.5 . . ?
H55A C55 H55C 109.5 . . ?
H55B C55 H55C 109.5 . . ?
O43 C56 H56A 109.5 . . ?
O43 C56 H56B 109.5 . . ?
H56A C56 H56B 109.5 . . ?
O43 C56 H56C 109.5 . . ?
H56A C56 H56C 109.5 . . ?
H56B C56 H56C 109.5 . . ?
O44 C57 H57A 109.5 . . ?
O44 C57 H57B 109.5 . . ?
H57A C57 H57B 109.5 . . ?
O44 C57 H57C 109.5 . . ?
H57A C57 H57C 109.5 . . ?
H57B C57 H57C 109.5 . . ?
O47 C58 H58A 109.5 . . ?
O47 C58 H58B 109.5 . . ?
H58A C58 H58B 109.5 . . ?
O47 C58 H58C 109.5 . . ?
H58A C58 H58C 109.5 . . ?
H58B C58 H58C 109.5 . . ?
O45 C59 H59A 109.5 . . ?
O45 C59 H59B 109.5 . . ?
H59A C59 H59B 109.5 . . ?
O45 C59 H59C 109.5 . . ?
H59A C59 H59C 109.5 . . ?
H59B C59 H59C 109.5 . . ?
O46 C60 H60A 109.5 . . ?
O46 C60 H60B 109.5 . . ?
H60A C60 H60B 109.5 . . ?
O46 C60 H60C 109.5 . . ?
H60A C60 H60C 109.5 . . ?
H60B C60 H60C 109.5 . . ?

loop_
_geom_bond_atom_site_label_1
_geom_bond_atom_site_label_2
_geom_bond_distance
_geom_bond_site_symmetry_2
_geom_bond_publ_flag
Cu1 N2 1.928(6) . ?
Cu1 O15 1.954(6) . ?
Cu1 N1 1.999(9) . ?
Cu1 O1 2.003(6) . ?
Cu1 O42 2.240(8) . ?
Cu2 O6 1.937(6) . ?
Cu2 O13 1.966(5) . ?
Cu2 N3 1.973(6) . ?
Cu2 N4 1.973(7) . ?
Cu2 O43 2.317(8) . ?
Cu3 N6 1.917(6) . ?
Cu3 O18 1.963(6) . ?
Cu3 N5 2.006(6) . ?
Cu3 O3 2.008(5) . ?
Cu3 O44 2.217(7) . ?
Cu4 O2 1.932(5) . ?
Cu4 O13 1.964(6) . ?
Cu4 N7 1.983(6) . ?
Cu4 N8 1.998(6) . ?
Cu4 O21 2.365(6) . ?
Cu5 N10 1.946(6) . ?
Cu5 O24 1.956(5) . ?
Cu5 O5 1.992(5) . ?
Cu5 N9 2.025(6) . ?
Cu5 O27 2.265(6) . ?
Cu6 O4 1.928(5) . ?
Cu6 O13 1.969(5) . ?
Cu6 N12 1.974(6) . ?
Cu6 N11 1.982(6) . ?
Cu6 O22 2.375(7) . ?
Cu7 O30 1.938(7) . ?
Cu7 N14 1.943(7) . ?
Cu7 O7 2.014(5) . ?
Cu7 N13 2.033(7) . ?
Cu7 O45 2.190(8) . ?
Cu8 O14 1.951(6) . ?
Cu8 O10 1.953(5) . ?
Cu8 N15 1.954(7) . ?
Cu8 N16 1.965(6) . ?
Cu8 O33 2.331(6) . ?
Cu9 N18 1.941(6) . ?
Cu9 O36 1.969(7) . ?
Cu9 O9 1.978(7) . ?
Cu9 N17 1.986(8) . ?
Cu9 O46 2.181(6) . ?
Cu10 O12 1.909(7) . ?
Cu10 O14 1.949(5) . ?
Cu10 N19 1.992(6) . ?
Cu10 N20 1.998(7) . ?
Cu10 O47 2.381(9) . ?
Cu11 O39 1.940(5) . ?
Cu11 N22 1.946(6) . ?
Cu11 N21 2.019(6) . ?
Cu11 O11 2.030(5) . ?
Cu11 O48 2.264(7) . ?
Cu12 O8 1.925(5) . ?
Cu12 N24 1.960(6) . ?
Cu12 O14 1.963(6) . ?
Cu12 N23 1.985(6) . ?
O1 C7 1.268(10) . ?
O2 N4 1.358(8) . ?
O3 C16 1.292(8) . ?
O4 N8 1.347(8) . ?
O5 C25 1.263(9) . ?
O6 N12 1.351(8) . ?
O7 C34 1.265(9) . ?
O8 N16 1.329(8) . ?
O9 C43 1.259(9) . ?
O10 N20 1.336(9) . ?
O11 C52 1.265(10) . ?
O12 N24 1.360(8) . ?
O15 N25 1.279(12) . ?
O16 N25 1.218(11) . ?
O17 N25 1.217(10) . ?
O18 N26 1.292(12) . ?
O19 N26 1.177(11) . ?
O20 N26 1.264(12) . ?
O21 N27 1.245(9) . ?
O22 N27 1.182(10) . ?
O23 N27 1.222(11) . ?
O24 N28 1.286(8) . ?
O25 N28 1.265(9) . ?
O26 N28 1.196(8) . ?
O27 N33 1.236(12) . ?
O28 N33 1.270(14) . ?
O29 N33 1.260(15) . ?
O30 N29 1.301(12) . ?
O31 N29 1.231(11) . ?
O32 N29 1.173(11) . ?
O33 N30 1.266(9) . ?
O34 N30 1.179(10) . ?
O35 N30 1.223(10) . ?
O36 N31 1.288(14) . ?
O37 N31 1.201(13) . ?
O38 N31 1.205(13) . ?
O39 N32 1.320(8) . ?
O40 N32 1.221(9) . ?
O41 N32 1.223(9) . ?
O42 C55 1.208(14) . ?
O43 C56 1.346(13) . ?
O44 C57 1.373(10) . ?
O45 C59 1.341(12) . ?
O46 C60 1.414(12) . ?
O47 C58 1.299(13) . ?
N1 C5 1.333(12) . ?
N1 C1 1.335(10) . ?
N2 C6 1.258(11) . ?
N2 N3 1.398(9) . ?
N3 C7 1.301(11) . ?
N4 C8 1.289(10) . ?
N5 C10 1.361(11) . ?
N5 C14 1.364(12) . ?
N6 C15 1.299(9) . ?
N6 N7 1.370(9) . ?
N7 C16 1.344(9) . ?
N8 C17 1.288(9) . ?
N9 C23 1.342(9) . ?
N9 C19 1.345(10) . ?
N10 C24 1.278(10) . ?
N10 N11 1.350(8) . ?
N11 C25 1.347(10) . ?
N12 C26 1.306(11) . ?
N13 C32 1.335(12) . ?
N13 C28 1.354(12) . ?
N14 C33 1.294(9) . ?
N14 N15 1.381(9) . ?
N15 C34 1.363(9) . ?
N16 C35 1.276(9) . ?
N17 C37 1.343(11) . ?
N17 C41 1.364(11) . ?
N18 C42 1.292(11) . ?
N18 N19 1.351(10) . ?
N19 C43 1.370(11) . ?
N20 C44 1.281(9) . ?
N21 C50 1.328(9) . ?
N21 C46 1.348(9) . ?
N22 C51 1.298(9) . ?
N22 N23 1.350(8) . ?
N23 C52 1.338(9) . ?
N24 C53 1.293(12) . ?
C1 C2 1.382(17) . ?
C1 H1 0.9500 . ?
C2 C3 1.388(15) . ?
C2 H2 0.9500 . ?
C3 C4 1.407(11) . ?
C3 H3 0.9500 . ?
C4 C5 1.371(14) . ?
C4 H4 0.9500 . ?
C5 C6 1.465(11) . ?
C6 H6 0.9500 . ?
C7 C8 1.494(12) . ?
C8 C9 1.492(12) . ?
C9 H9A 0.9800 . ?
C9 H9B 0.9800 . ?
C9 H9C 0.9800 . ?
C10 C11 1.367(14) . ?
C10 H10 0.9500 . ?
C11 C12 1.394(16) . ?
C11 H11 0.9500 . ?
C12 C13 1.365(15) . ?
C12 H12 0.9500 . ?
C13 C14 1.375(11) . ?
C13 H13 0.9500 . ?
C14 C15 1.474(12) . ?
C15 H15 0.9500 . ?
C16 C17 1.451(9) . ?
C17 C18 1.482(9) . ?
C18 H18A 0.9800 . ?
C18 H18B 0.9800 . ?
C18 H18C 0.9800 . ?
C19 C20 1.407(12) . ?
C19 H19 0.9500 . ?
C20 C21 1.385(13) . ?
C20 H20 0.9500 . ?
C21 C22 1.392(11) . ?
C21 H21 0.9500 . ?
C22 C23 1.377(11) . ?
C22 H22 0.9500 . ?
C23 C24 1.464(10) . ?
C24 H24 0.9500 . ?
C25 C26 1.481(10) . ?
C26 C27 1.458(11) . ?
C27 H27A 0.9800 . ?
C27 H27B 0.9800 . ?
C27 H27C 0.9800 . ?
C28 C29 1.425(12) . ?
C28 H28 0.9500 . ?
C29 C30 1.403(16) . ?
C29 H29 0.9500 . ?
C30 C31 1.341(15) . ?
C30 H30 0.9500 . ?
C31 C32 1.399(11) . ?
C31 H31 0.9500 . ?
C32 C33 1.432(13) . ?
C33 H33 0.9500 . ?
C34 C35 1.481(10) . ?
C35 C36 1.490(9) . ?
C36 H36A 0.9800 . ?
C36 H36B 0.9800 . ?
C36 H36C 0.9800 . ?
C37 C38 1.374(15) . ?
C37 H37 0.9500 . ?
C38 C39 1.356(15) . ?
C38 H38 0.9500 . ?
C39 C40 1.371(13) . ?
C39 H39 0.9500 . ?
C40 C41 1.422(15) . ?
C40 H40 0.9500 . ?
C41 C42 1.444(11) . ?
C42 H42 0.9500 . ?
C43 C44 1.447(12) . ?
C44 C45 1.489(14) . ?
C45 H45A 0.9800 . ?
C45 H45B 0.9800 . ?
C45 H45C 0.9800 . ?
C46 C47 1.373(11) . ?
C46 H46 0.9500 . ?
C47 C48 1.336(13) . ?
C47 H47 0.9500 . ?
C48 C49 1.415(11) . ?
C48 H48 0.9500 . ?
C49 C50 1.355(10) . ?
C49 H49 0.9500 . ?
C50 C51 1.480(9) . ?
C51 H51 0.9500 . ?
C52 C53 1.503(10) . ?
C53 C54 1.477(11) . ?
C54 H54A 0.9800 . ?
C54 H54B 0.9800 . ?
C54 H54C 0.9800 . ?
C55 H55A 0.9800 . ?
C55 H55B 0.9800 . ?
C55 H55C 0.9800 . ?
C56 H56A 0.9800 . ?
C56 H56B 0.9800 . ?
C56 H56C 0.9800 . ?
C57 H57A 0.9800 . ?
C57 H57B 0.9800 . ?
C57 H57C 0.9800 . ?
C58 H58A 0.9800 . ?
C58 H58B 0.9800 . ?
C58 H58C 0.9800 . ?
C59 H59A 0.9800 . ?
C59 H59B 0.9800 . ?
C59 H59C 0.9800 . ?
C60 H60A 0.9800 . ?
C60 H60B 0.9800 . ?
C60 H60C 0.9800 . ?

loop_
_platon_squeeze_void_nr
_platon_squeeze_void_average_x
_platon_squeeze_void_average_y
_platon_squeeze_void_average_z
_platon_squeeze_void_volume
_platon_squeeze_void_count_electrons
_platon_squeeze_void_content
1 -0.504 -0.250 0.246 440 92 '5 CH3OH '
2 0.504 0.250 0.754 440 92 '5 CH3OH '
